data_2211900
loop_
_publ_author_name
'Cloete, Nicoline'
'Visser, Hendrik G.'
'Roodt, Andreas'

_publ_section_title
;
 <i>mer</i>-Trichloro(2,2',2''-terpyridine)chromium(III) dimethyl
 sulfoxide solvate
;
_journal_coeditor_code NG2161
_journal_issue 1
_journal_name_full 'Acta Crystallographica Section E'
_journal_page_first m45
_journal_page_last m47
_journal_paper_doi 10.1107/S1600536806050045
_journal_volume 63
_journal_year 2007
_chemical_formula_iupac '[Cr Cl3 (C15 H11 N3)], C2 H6 O S'
_chemical_formula_moiety 'C15 H11 Cl3 Cr N3, C2 H6 O S'
_chemical_formula_sum 'C17 H17 Cl3 Cr N3 O S'
_chemical_formula_weight 469.75
_chemical_name_systematic
;
mer-Trichloro(2,2',2''-terpyridine)chromium(III) dimethyl sulfoxide solvate
;
_space_group_IT_number 2
_symmetry_cell_setting triclinic
_symmetry_space_group_name_Hall '-P 1'
_symmetry_space_group_name_H-M 'P -1'
_audit_creation_method 'WinGX routine CIF_UPDATE'
_cell_angle_alpha 95.501(5)
_cell_angle_beta 91.029(5)
_cell_angle_gamma 98.580(5)
_cell_formula_units_Z 2
_cell_length_a 8.818(5)
_cell_length_b 10.672(5)
_cell_length_c 10.749(5)
_cell_measurement_reflns_used 5417
_cell_measurement_temperature 101(2)
_cell_measurement_theta_max 25.65
_cell_measurement_theta_min 2.33
_cell_volume 995.1(9)
_computing_cell_refinement 'SAINT-Plus (Bruker, 2004)'
_computing_data_collection 'APEX2 (Bruker, 2005)'
_computing_data_reduction 'SAINT-Plus and XPREP (Bruker, 2004)'
_computing_molecular_graphics 'DIAMOND (<b>Brandenburg & Putz, 2004 or 2005</b>)'
_computing_publication_material 'WinGX (Farrugia, 1999)'
_computing_structure_refinement 'SIR97 (Altomare <i>et al.</i>,  1999)'
_computing_structure_solution 'SHELXL97 (Sheldrick, 1997)'
_diffrn_ambient_temperature 101(2)
_diffrn_detector_area_resol_mean 512
_diffrn_measured_fraction_theta_full 0.994
_diffrn_measured_fraction_theta_max 0.994
_diffrn_measurement_device_type
;
Bruker X8 APEXII 4K Kappa CCD
;
_diffrn_measurement_method '\w and \f'
_diffrn_radiation_type MoK\a
_diffrn_radiation_wavelength 0.71069
_diffrn_reflns_av_R_equivalents 0.027
_diffrn_reflns_limit_h_max 11
_diffrn_reflns_limit_h_min -11
_diffrn_reflns_limit_k_max 13
_diffrn_reflns_limit_k_min -14
_diffrn_reflns_limit_l_max 14
_diffrn_reflns_limit_l_min -14
_diffrn_reflns_number 13304
_diffrn_reflns_theta_full 28.36
_diffrn_reflns_theta_max 28.36
_diffrn_reflns_theta_min 2.34
_diffrn_standards_decay_% 0
_diffrn_standards_interval_count 0
_diffrn_standards_interval_time 0
_diffrn_standards_number 0
_exptl_absorpt_coefficient_mu 1.094
_exptl_absorpt_correction_T_max 0.9617
_exptl_absorpt_correction_T_min 0.7988
_exptl_absorpt_correction_type multi-scan
_exptl_absorpt_process_details '(SADABS; Bruker, 2004)'
_exptl_crystal_colour green
_exptl_crystal_density_diffrn 1.568
_exptl_crystal_density_method 'not measured'
_exptl_crystal_description plate
_exptl_crystal_F_000 478
_exptl_crystal_size_max 0.22
_exptl_crystal_size_mid 0.21
_exptl_crystal_size_min 0.04
_refine_diff_density_max 0.400
_refine_diff_density_min -0.417
_refine_ls_extinction_method none
_refine_ls_goodness_of_fit_ref 1.037
_refine_ls_hydrogen_treatment constr
_refine_ls_matrix_type full
_refine_ls_number_parameters 235
_refine_ls_number_reflns 4966
_refine_ls_number_restraints 0
_refine_ls_restrained_S_all 1.037
_refine_ls_R_factor_gt 0.0285
_refine_ls_shift/su_max 0.001
_refine_ls_structure_factor_coef Fsqd
_refine_ls_weighting_details 'calc w=1/[\s^2^(Fo^2^)+(0.0289P)^2^+0.5329P] where P=(Fo^2^+2Fc^2^)/3'
_refine_ls_weighting_scheme calc
_refine_ls_wR_factor_ref 0.0721
_reflns_number_gt 4262
_reflns_number_total 4966
_reflns_threshold_expression I>2\s(I)
_cod_data_source_file ng2161.cif
_cod_data_source_block I
_cod_depositor_comments
;
The following automatic conversions were performed:
'_symmetry_cell_setting' value 'Triclinic' changed to 'triclinic'
according to '/home/saulius/struct/CIF-dictionaries/cif_core.dic'
dictionary named 'cif_core.dic' version 2.4.1 from 2010-06-29.

Automatic conversion script
Id: cif_fix_enum 1527 2010-12-29 10:47:43Z saulius 

The following automatic conversions were performed:

'_symmetry_cell_setting' value 'Triclinic' changed to 'triclinic'
according to /home/saulius/struct/CIF-dictionaries/cif_core.dic
dictionary named 'cif_core.dic' version 2.4.1 from 2010-06-29.

Automatic conversion script
Id: cif_fix_values 1715 2011-07-08 13:25:40Z adriana 
;
_cod_database_code 2211900
_cod_database_fobs_code 2211900

loop_
_symmetry_equiv_pos_as_xyz
'x, y, z'
'-x, -y, -z'

loop_
_atom_site_type_symbol
_atom_site_label
_atom_site_fract_x
_atom_site_fract_y
_atom_site_fract_z
_atom_site_U_iso_or_equiv
_atom_site_adp_type
_atom_site_calc_flag
_atom_site_refinement_flags
_atom_site_occupancy
Cr Cr1 0.31658(3) 0.22951(2) 0.79530(2) 0.01091(7) Uani d . 1
Cl Cl1 0.22090(4) 0.20840(4) 0.99415(4) 0.01575(9) Uani d . 1
Cl Cl2 0.29478(5) 0.44177(4) 0.81421(4) 0.01910(10) Uani d . 1
Cl Cl3 0.42210(5) 0.23308(4) 0.59853(4) 0.01627(9) Uani d . 1
N N1 0.10464(15) 0.14964(13) 0.71324(12) 0.0118(3) Uani d . 1
N N2 0.33217(15) 0.04445(13) 0.78285(12) 0.0108(3) Uani d . 1
N N3 0.53542(15) 0.23265(14) 0.87002(13) 0.0134(3) Uani d . 1
C C1 0.3380(2) 0.40281(19) 0.30294(18) 0.0233(4) Uani d . 1
H H1 0.3123 0.3611 0.2184 0.035 Uiso calc R 1
H H2 0.3638 0.34 0.3574 0.035 Uiso calc R 1
H H3 0.426 0.4703 0.3002 0.035 Uiso calc R 1
C C2 0.2620(2) 0.53508(18) 0.51085(17) 0.0204(4) Uani d . 1
H H4 0.188 0.5778 0.5592 0.031 Uiso calc R 1
H H5 0.3534 0.5967 0.4988 0.031 Uiso calc R 1
H H6 0.2913 0.4664 0.5561 0.031 Uiso calc R 1
C C11 -0.00496(19) 0.21352(17) 0.67530(15) 0.0148(3) Uani d . 1
H H11 0.0134 0.304 0.6842 0.018 Uiso calc R 1
C C12 -0.14512(19) 0.15090(18) 0.62315(15) 0.0168(3) Uani d . 1
H H12 -0.2212 0.1979 0.5968 0.02 Uiso calc R 1
C C13 -0.17133(19) 0.01889(17) 0.61041(15) 0.0165(3) Uani d . 1
H H13 -0.2665 -0.0255 0.576 0.02 Uiso calc R 1
C C14 -0.05834(18) -0.04815(17) 0.64797(15) 0.0142(3) Uani d . 1
H H14 -0.0747 -0.1386 0.6394 0.017 Uiso calc R 1
C C15 0.07948(18) 0.01980(16) 0.69845(14) 0.0118(3) Uani d . 1
C C21 0.21143(18) -0.04047(16) 0.73625(14) 0.0120(3) Uani d . 1
C C22 0.21982(19) -0.16959(16) 0.72502(15) 0.0152(3) Uani d . 1
H H22 0.1347 -0.23 0.6927 0.018 Uiso calc R 1
C C23 0.3564(2) -0.20895(17) 0.76234(16) 0.0167(3) Uani d . 1
H H23 0.3649 -0.297 0.7551 0.02 Uiso calc R 1
C C24 0.47994(19) -0.11972(17) 0.80999(15) 0.0155(3) Uani d . 1
H H24 0.5733 -0.1458 0.8352 0.019 Uiso calc R 1
C C25 0.46398(18) 0.00823(16) 0.82001(14) 0.0119(3) Uani d . 1
C C31 0.58044(18) 0.11633(16) 0.87010(15) 0.0131(3) Uani d . 1
C C32 0.72498(19) 0.10266(18) 0.91510(15) 0.0165(3) Uani d . 1
H H31 0.7542 0.0206 0.916 0.02 Uiso calc R 1
C C33 0.82601(19) 0.21105(19) 0.95880(16) 0.0197(4) Uani d . 1
H H32 0.9261 0.2041 0.9889 0.024 Uiso calc R 1
C C34 0.7798(2) 0.32905(19) 0.95810(16) 0.0204(4) Uani d . 1
H H33 0.8479 0.4041 0.9873 0.024 Uiso calc R 1
C C35 0.63283(19) 0.33666(18) 0.91420(16) 0.0177(4) Uani d . 1
H H34 0.6004 0.4178 0.9155 0.021 Uiso calc R 1
O O1 0.05939(15) 0.35917(13) 0.38844(14) 0.0288(3) Uani d . 1
S S1 0.17738(5) 0.47014(4) 0.36251(4) 0.01838(10) Uani d . 1

loop_
_atom_site_aniso_label
_atom_site_aniso_U_11
_atom_site_aniso_U_22
_atom_site_aniso_U_33
_atom_site_aniso_U_12
_atom_site_aniso_U_13
_atom_site_aniso_U_23
Cr1 0.01000(13) 0.01000(14) 0.01206(13) 0.00050(10) -0.00211(9) -0.00023(10)
Cl1 0.01276(18) 0.0224(2) 0.01247(18) 0.00490(15) -0.00096(14) 0.00041(15)
Cl2 0.0235(2) 0.0113(2) 0.0220(2) 0.00283(16) -0.00179(16) -0.00078(15)
Cl3 0.01678(19) 0.0171(2) 0.01427(19) -0.00018(15) 0.00109(14) 0.00230(15)
N1 0.0116(6) 0.0121(7) 0.0114(6) 0.0012(5) -0.0007(5) 0.0008(5)
N2 0.0099(6) 0.0124(7) 0.0096(6) 0.0011(5) -0.0003(5) 0.0002(5)
N3 0.0109(6) 0.0157(7) 0.0127(7) 0.0005(5) -0.0007(5) -0.0002(5)
C1 0.0222(9) 0.0253(10) 0.0223(9) 0.0060(8) 0.0028(7) -0.0024(8)
C2 0.0185(9) 0.0187(9) 0.0215(9) -0.0014(7) 0.0009(7) -0.0036(7)
C11 0.0157(8) 0.0157(8) 0.0129(8) 0.0032(7) -0.0009(6) 0.0012(6)
C12 0.0140(8) 0.0233(9) 0.0140(8) 0.0060(7) -0.0022(6) 0.0021(7)
C13 0.0122(8) 0.0220(9) 0.0138(8) -0.0001(7) -0.0012(6) -0.0016(7)
C14 0.0135(8) 0.0148(8) 0.0127(8) -0.0009(6) 0.0002(6) -0.0018(6)
C15 0.0121(7) 0.0129(8) 0.0098(7) 0.0012(6) 0.0002(6) -0.0007(6)
C21 0.0105(7) 0.0144(8) 0.0106(7) 0.0004(6) 0.0006(6) 0.0008(6)
C22 0.0159(8) 0.0129(8) 0.0157(8) 0.0002(6) -0.0008(6) -0.0004(6)
C23 0.0214(9) 0.0121(8) 0.0168(8) 0.0043(7) -0.0003(6) 0.0001(6)
C24 0.0147(8) 0.0187(9) 0.0143(8) 0.0069(7) -0.0009(6) 0.0010(6)
C25 0.0113(7) 0.0154(8) 0.0088(7) 0.0025(6) 0.0007(5) 0.0000(6)
C31 0.0106(7) 0.0179(9) 0.0105(7) 0.0016(6) 0.0006(6) 0.0003(6)
C32 0.0130(8) 0.0227(9) 0.0139(8) 0.0039(7) 0.0016(6) 0.0002(7)
C33 0.0094(8) 0.0330(11) 0.0157(8) 0.0019(7) -0.0008(6) -0.0008(7)
C34 0.0133(8) 0.0256(10) 0.0185(9) -0.0056(7) -0.0010(6) -0.0035(7)
C35 0.0161(8) 0.0171(9) 0.0178(8) -0.0021(7) -0.0006(6) -0.0011(7)
O1 0.0149(6) 0.0177(7) 0.0498(9) -0.0038(5) -0.0011(6) -0.0064(6)
S1 0.0151(2) 0.0149(2) 0.0243(2) 0.00200(16) -0.00522(16) -0.00089(17)

loop_
_atom_type_symbol
_atom_type_description
_atom_type_scat_dispersion_real
_atom_type_scat_dispersion_imag
_atom_type_scat_source
C C 0.0033 0.0016 'International Tables Vol C Tables 4.2.6.8 and 6.1.1.4'
H H 0 0 'International Tables Vol C Tables 4.2.6.8 and 6.1.1.4'
N N 0.0061 0.0033 'International Tables Vol C Tables 4.2.6.8 and 6.1.1.4'
O O 0.0106 0.006 'International Tables Vol C Tables 4.2.6.8 and 6.1.1.4'
S S 0.1246 0.1234 'International Tables Vol C Tables 4.2.6.8 and 6.1.1.4'
Cl Cl 0.1484 0.1585 'International Tables Vol C Tables 4.2.6.8 and 6.1.1.4'
Cr Cr 0.3209 0.6236 'International Tables Vol C Tables 4.2.6.8 and 6.1.1.4'

loop_
_geom_angle_atom_site_label_1
_geom_angle_atom_site_label_2
_geom_angle_atom_site_label_3
_geom_angle
_geom_angle_publ_flag
N2 Cr1 N3 78.61(6) y
N2 Cr1 N1 78.42(6) y
N3 Cr1 N1 157.02(6) y
N2 Cr1 Cl2 178.48(4) ?
N3 Cr1 Cl2 101.70(4) y
N1 Cr1 Cl2 101.28(5) y
N2 Cr1 Cl3 87.32(4) ?
N3 Cr1 Cl3 88.26(5) y
N1 Cr1 Cl3 90.03(5) y
Cl2 Cr1 Cl3 94.174(19) ?
N2 Cr1 Cl1 87.61(4) ?
N3 Cr1 Cl1 88.83(5) ?
N1 Cr1 Cl1 90.86(5) ?
Cl2 Cr1 Cl1 90.90(2) ?
Cl3 Cr1 Cl1 174.57(2) y
C11 N1 C15 119.13(14) ?
C11 N1 Cr1 126.20(12) ?
C15 N1 Cr1 114.66(11) ?
C25 N2 C21 121.95(15) ?
C25 N2 Cr1 118.86(11) ?
C21 N2 Cr1 119.19(11) ?
C35 N3 C31 119.28(15) ?
C35 N3 Cr1 126.13(13) ?
C31 N3 Cr1 114.58(11) ?
S1 C1 H1 109.5 ?
S1 C1 H2 109.5 ?
H1 C1 H2 109.5 ?
S1 C1 H3 109.5 ?
H1 C1 H3 109.5 ?
H2 C1 H3 109.5 ?
S1 C2 H4 109.5 ?
S1 C2 H5 109.5 ?
H4 C2 H5 109.5 ?
S1 C2 H6 109.5 ?
H4 C2 H6 109.5 ?
H5 C2 H6 109.5 ?
N1 C11 C12 121.88(16) ?
N1 C11 H11 119.1 ?
C12 C11 H11 119.1 ?
C13 C12 C11 118.80(16) ?
C13 C12 H12 120.6 ?
C11 C12 H12 120.6 ?
C14 C13 C12 119.85(16) ?
C14 C13 H13 120.1 ?
C12 C13 H13 120.1 ?
C13 C14 C15 118.62(16) ?
C13 C14 H14 120.7 ?
C15 C14 H14 120.7 ?
N1 C15 C14 121.70(15) ?
N1 C15 C21 114.51(14) ?
C14 C15 C21 123.76(16) ?
N2 C21 C22 120.40(15) ?
N2 C21 C15 113.11(15) ?
C22 C21 C15 126.47(14) ?
C21 C22 C23 118.44(15) ?
C21 C22 H22 120.8 ?
C23 C22 H22 120.8 ?
C24 C23 C22 120.27(17) ?
C24 C23 H23 119.9 ?
C22 C23 H23 119.9 ?
C25 C24 C23 118.58(16) ?
C25 C24 H24 120.7 ?
C23 C24 H24 120.7 ?
N2 C25 C24 120.36(15) ?
N2 C25 C31 113.10(15) ?
C24 C25 C31 126.55(15) ?
N3 C31 C32 121.53(15) ?
N3 C31 C25 114.80(14) ?
C32 C31 C25 123.66(16) ?
C33 C32 C31 118.79(18) ?
C33 C32 H31 120.6 ?
C31 C32 H31 120.6 ?
C34 C33 C32 119.41(17) ?
C34 C33 H32 120.3 ?
C32 C33 H32 120.3 ?
C33 C34 C35 119.23(17) ?
C33 C34 H33 120.4 ?
C35 C34 H33 120.4 ?
N3 C35 C34 121.74(18) ?
N3 C35 H34 119.1 ?
C34 C35 H34 119.1 ?
O1 S1 C2 105.68(9) ?
O1 S1 C1 105.87(10) ?
C2 S1 C1 97.38(9) ?

loop_
_geom_bond_atom_site_label_1
_geom_bond_atom_site_label_2
_geom_bond_distance
_geom_bond_publ_flag
Cr1 N2 1.9921(17) y
Cr1 N3 2.0712(17) y
Cr1 N1 2.0782(16) y
Cr1 Cl2 2.2919(12) y
Cr1 Cl3 2.3272(10) y
Cr1 Cl1 2.3306(11) y
N1 C11 1.342(2) ?
N1 C15 1.363(2) ?
N2 C25 1.344(2) ?
N2 C21 1.346(2) ?
N3 C35 1.340(2) ?
N3 C31 1.359(2) ?
C1 S1 1.783(2) ?
C1 H1 0.98 ?
C1 H2 0.98 ?
C1 H3 0.98 ?
C2 S1 1.7808(19) ?
C2 H4 0.98 ?
C2 H5 0.98 ?
C2 H6 0.98 ?
C11 C12 1.395(2) ?
C11 H11 0.95 ?
C12 C13 1.386(3) ?
C12 H12 0.95 ?
C13 C14 1.386(3) ?
C13 H13 0.95 ?
C14 C15 1.391(2) ?
C14 H14 0.95 ?
C15 C21 1.479(2) ?
C21 C22 1.385(2) ?
C22 C23 1.398(2) ?
C22 H22 0.95 ?
C23 C24 1.390(2) ?
C23 H23 0.95 ?
C24 C25 1.388(3) ?
C24 H24 0.95 ?
C25 C31 1.477(2) ?
C31 C32 1.388(2) ?
C32 C33 1.388(3) ?
C32 H31 0.95 ?
C33 C34 1.381(3) ?
C33 H32 0.95 ?
C34 C35 1.388(3) ?
C34 H33 0.95 ?
C35 H34 0.95 ?
O1 S1 1.5063(15) ?

loop_
_geom_hbond_atom_site_label_D
_geom_hbond_atom_site_label_H
_geom_hbond_atom_site_label_A
_geom_hbond_site_symmetry_A
_geom_hbond_distance_DH
_geom_hbond_distance_HA
_geom_hbond_distance_DA
_geom_hbond_angle_DHA
C1 H1 Cl1 1_554 0.98 2.81 3.782(2) 171.2
C2 H4 O1 2_566 0.98 2.44 3.363(3) 157.5
C2 H5 Cl3 2_666 0.98 2.77 3.726(2) 164.8
C14 H14 O1 2_556 0.95 2.37 3.303(3) 168
C22 H22 O1 2_556 0.95 2.15 3.094(2) 176.6
C24 H24 Cl1 2_657 0.95 2.75 3.635(2) 154.6
C32 H31 Cl1 2_657 0.95 2.75 3.644(2) 157.2
C33 H32 Cl1 1_655 0.95 2.59 3.501(3) 160

loop_
_geom_torsion_atom_site_label_1
_geom_torsion_atom_site_label_2
_geom_torsion_atom_site_label_3
_geom_torsion_atom_site_label_4
_geom_torsion
N2 Cr1 N1 C11 -177.01(14)
N3 Cr1 N1 C11 -175.38(13)
Cl2 Cr1 N1 C11 4.52(13)
Cl3 Cr1 N1 C11 -89.75(13)
Cl1 Cr1 N1 C11 95.61(13)
N2 Cr1 N1 C15 3.03(11)
N3 Cr1 N1 C15 4.7(2)
Cl2 Cr1 N1 C15 -175.44(10)
Cl3 Cr1 N1 C15 90.29(11)
Cl1 Cr1 N1 C15 -84.35(11)
N3 Cr1 N2 C25 -2.04(11)
N1 Cr1 N2 C25 177.32(12)
Cl3 Cr1 N2 C25 86.73(11)
Cl1 Cr1 N2 C25 -91.32(11)
N3 Cr1 N2 C21 178.73(12)
N1 Cr1 N2 C21 -1.92(11)
Cl3 Cr1 N2 C21 -92.50(12)
Cl1 Cr1 N2 C21 89.45(12)
N2 Cr1 N3 C35 -179.43(14)
N1 Cr1 N3 C35 178.94(13)
Cl2 Cr1 N3 C35 -0.95(14)
Cl3 Cr1 N3 C35 92.95(13)
Cl1 Cr1 N3 C35 -91.63(13)
N2 Cr1 N3 C31 1.89(11)
N1 Cr1 N3 C31 0.3(2)
Cl2 Cr1 N3 C31 -179.63(10)
Cl3 Cr1 N3 C31 -85.73(11)
Cl1 Cr1 N3 C31 89.69(11)
C15 N1 C11 C12 1.2(2)
Cr1 N1 C11 C12 -178.79(12)
N1 C11 C12 C13 0.0(2)
C11 C12 C13 C14 -0.7(2)
C12 C13 C14 C15 0.3(2)
C11 N1 C15 C14 -1.7(2)
Cr1 N1 C15 C14 178.31(12)
C11 N1 C15 C21 176.40(13)
Cr1 N1 C15 C21 -3.64(17)
C13 C14 C15 N1 0.9(2)
C13 C14 C15 C21 -176.93(15)
C25 N2 C21 C22 -0.1(2)
Cr1 N2 C21 C22 179.16(12)
C25 N2 C21 C15 -178.66(13)
Cr1 N2 C21 C15 0.55(17)
N1 C15 C21 N2 2.10(19)
C14 C15 C21 N2 -179.89(14)
N1 C15 C21 C22 -176.40(15)
C14 C15 C21 C22 1.6(3)
N2 C21 C22 C23 -0.4(2)
C15 C21 C22 C23 177.99(15)
C21 C22 C23 C24 0.3(2)
C22 C23 C24 C25 0.3(2)
C21 N2 C25 C24 0.7(2)
Cr1 N2 C25 C24 -178.54(12)
C21 N2 C25 C31 -178.99(13)
Cr1 N2 C25 C31 1.79(17)
C23 C24 C25 N2 -0.8(2)
C23 C24 C25 C31 178.84(15)
C35 N3 C31 C32 0.1(2)
Cr1 N3 C31 C32 178.89(12)
C35 N3 C31 C25 179.69(14)
Cr1 N3 C31 C25 -1.53(17)
N2 C25 C31 N3 -0.1(2)
C24 C25 C31 N3 -179.73(15)
N2 C25 C31 C32 179.48(14)
C24 C25 C31 C32 -0.2(3)
N3 C31 C32 C33 -1.1(2)
C25 C31 C32 C33 179.32(15)
C31 C32 C33 C34 0.9(2)
C32 C33 C34 C35 0.3(3)
C31 N3 C35 C34 1.2(2)
Cr1 N3 C35 C34 -177.45(12)
C33 C34 C35 N3 -1.4(3)
